data_7218140
loop_
_publ_author_name
'Wang, Lei'
'Hu, Yanjing'
'Xu, Wenyan'
'pang, Yanyan'
'Liu, Faqian'
'Yang, Yu'

_publ_section_title
;
 Investigation of Hydrogen Bonding Patterns in A Series of Multi-component
 Molecular Solids Formed by Tetrabromoterephthalic Acid with Selected
 N-heterocycles
;
_journal_name_full 'RSC Adv.'
_journal_paper_doi 10.1039/C4RA08452G
_journal_year 2014
_chemical_formula_moiety 'Br2 C4 O2, C4 H Br2 O2, C6 H6 N3'
_chemical_formula_sum 'C14 H7 Br4 N3 O4'
_chemical_formula_weight 600.87
_chemical_name_systematic
;
 ?
;
_space_group_crystal_system monoclinic
_space_group_IT_number 14
_space_group_name_Hall '-P 2ybc'
_space_group_name_H-M_alt 'P 1 21/c 1'
_symmetry_space_group_name_Hall '-P 2ybc'
_symmetry_space_group_name_H-M 'P 1 21/c 1'
_atom_sites_solution_hydrogens mixed
_atom_sites_solution_primary iterative
_audit_creation_date 2014-09-04
_audit_creation_method
;
Olex2 1.2
(compiled 2014.07.22 svn.r2960 for OlexSys, GUI svn.r4862)
;
_cell_angle_alpha 90
_cell_angle_beta 100.498(5)
_cell_angle_gamma 90
_cell_formula_units_Z 4
_cell_length_a 11.5626(5)
_cell_length_b 13.4148(4)
_cell_length_c 11.3223(5)
_cell_measurement_reflns_used 3151
_cell_measurement_temperature 293(2)
_cell_measurement_theta_max 29.3790
_cell_measurement_theta_min 2.7620
_cell_volume 1726.80(12)
_computing_cell_refinement
;
CrysAlisPro, Agilent Technologies,
Version 1.171.36.28 (release 01-02-2013 CrysAlis171 .NET)
(compiled Feb  1 2013,16:14:44)
;
_computing_data_collection
;
CrysAlisPro, Agilent Technologies,
Version 1.171.36.28 (release 01-02-2013 CrysAlis171 .NET)
(compiled Feb  1 2013,16:14:44)
;
_computing_data_reduction
;
CrysAlisPro, Agilent Technologies,
Version 1.171.36.28 (release 01-02-2013 CrysAlis171 .NET)
(compiled Feb  1 2013,16:14:44)
;
_computing_molecular_graphics 'Olex2 (Dolomanov et al., 2009)'
_computing_publication_material 'Olex2 (Dolomanov et al., 2009)'
_computing_structure_refinement 'ShelXL (Sheldrick, 2008)'
_computing_structure_solution 'olex2.solve (Bourhis et al., 2013)'
_diffrn_ambient_temperature 293(2)
_diffrn_detector_area_resol_mean 10.5095
_diffrn_measured_fraction_theta_full 0.999
_diffrn_measured_fraction_theta_max 1.000
_diffrn_measurement_details
;
  1 omega   55.00  101.00   1.0000    5.0000
omega____ theta____ kappa____ phi______ frames
    -       11.5341    0.0000   30.0000 46

  2 omega  -29.00   -3.00   1.0000    5.0000
omega____ theta____ kappa____ phi______ frames
    -       11.5341   19.0000   90.0000 26

  3 omega   23.00   93.00   1.0000    5.0000
omega____ theta____ kappa____ phi______ frames
    -       11.5341   19.0000   90.0000 70

  4 omega  -10.00   51.00   1.0000    5.0000
omega____ theta____ kappa____ phi______ frames
    -       11.5341    0.0000   30.0000 61
;
_diffrn_measurement_device_type 'Xcalibur, Atlas, Gemini ultra'
_diffrn_measurement_method '\w scans'
_diffrn_orient_matrix_UB_11 -0.0195510000
_diffrn_orient_matrix_UB_12 0.0273291000
_diffrn_orient_matrix_UB_13 -0.0535762000
_diffrn_orient_matrix_UB_21 -0.0574278000
_diffrn_orient_matrix_UB_22 -0.0196270000
_diffrn_orient_matrix_UB_23 -0.0031105000
_diffrn_orient_matrix_UB_31 -0.0145302000
_diffrn_orient_matrix_UB_32 0.0407510000
_diffrn_orient_matrix_UB_33 0.0344249000
_diffrn_radiation_monochromator graphite
_diffrn_radiation_type MoK\a
_diffrn_radiation_wavelength 0.71073
_diffrn_reflns_av_R_equivalents 0.0334
_diffrn_reflns_av_unetI/netI 0.0518
_diffrn_reflns_Laue_measured_fraction_full 0.999
_diffrn_reflns_Laue_measured_fraction_max 1.000
_diffrn_reflns_limit_h_max 14
_diffrn_reflns_limit_h_min -14
_diffrn_reflns_limit_k_max 13
_diffrn_reflns_limit_k_min -16
_diffrn_reflns_limit_l_max 14
_diffrn_reflns_limit_l_min -11
_diffrn_reflns_number 8218
_diffrn_reflns_point_group_measured_fraction_full 0.999
_diffrn_reflns_point_group_measured_fraction_max 1.000
_diffrn_reflns_theta_full 25.242
_diffrn_reflns_theta_max 26.495
_diffrn_reflns_theta_min 2.348
_diffrn_source 'Enhance (Mo) X-ray Source'
_exptl_absorpt_coefficient_mu 9.348
_exptl_absorpt_correction_T_max 1.00000
_exptl_absorpt_correction_T_min 0.33472
_exptl_absorpt_correction_type multi-scan
_exptl_absorpt_process_details
;
CrysAlisPro, Agilent Technologies,
Version 1.171.36.28 (release 01-02-2013 CrysAlis171 .NET)
(compiled Feb  1 2013,16:14:44)
SADABS v.2.10 (Bruker,2003) was used for absorption correction.
R(int) for selected reflections was 0.0758 before and 0.0334 after
correction. The Ratio of minimum to maximum transmission is 0.33472.
The \l/2 correction factor is 0.0015
;
_exptl_crystal_colour colourless
_exptl_crystal_density_diffrn 2.311
_exptl_crystal_density_method 'not measured'
_exptl_crystal_description block
_exptl_crystal_F_000 1136
_exptl_crystal_size_max 0.24
_exptl_crystal_size_mid 0.18
_exptl_crystal_size_min 0.16
_refine_diff_density_max 0.749
_refine_diff_density_min -1.067
_refine_diff_density_rms 0.127
_refine_ls_extinction_method none
_refine_ls_goodness_of_fit_ref 1.011
_refine_ls_hydrogen_treatment mixed
_refine_ls_matrix_type full
_refine_ls_number_parameters 238
_refine_ls_number_reflns 3579
_refine_ls_number_restraints 0
_refine_ls_restrained_S_all 1.011
_refine_ls_R_factor_all 0.0621
_refine_ls_R_factor_gt 0.0383
_refine_ls_shift/su_max 0.000
_refine_ls_shift/su_mean 0.000
_refine_ls_structure_factor_coef Fsqd
_refine_ls_weighting_details
;
 w=1/[\s^2^(Fo^2^)+(0.0300P)^2^]
 where P=(Fo^2^+2Fc^2^)/3
;
_refine_ls_weighting_scheme calc
_refine_ls_wR_factor_gt 0.0680
_refine_ls_wR_factor_ref 0.0760
_reflns_Friedel_coverage 0.000
_reflns_number_gt 2662
_reflns_number_total 3579
_reflns_threshold_expression 'I > 2\s(I)'
_cod_data_source_file c4ra08452g2.cif
_cod_data_source_block d-hnsf-15
_cod_original_cell_volume 1726.81(13)
_cod_database_code 7218140
_shelxl_version_number 2013-2
_chemical_oxdiff_formula 'C1 N1 O1 Cd1'
_shelx_space_group_comment
;
The symmetry employed for this shelxl refinement is uniquely defined
by the following loop, which should always be used as a source of
symmetry information in preference to the above space-group names.
They are only intended as comments.
;
_reflns_odcompleteness_completeness 99.92
_reflns_odcompleteness_iscentric 1
_reflns_odcompleteness_theta 26.32
_olex2_refinement_description
;
1. Fixed Uiso
 At 1.2 times of:
  All C(H) groups
2.a Aromatic/amide H refined with riding coordinates:
 C15(H15), C16(H16), C18(H18), C23(H23)
;
_olex2_submission_special_instructions 'No special instructions were received'

loop_
_space_group_symop_operation_xyz
'x, y, z'
'-x, y+1/2, -z+1/2'
'-x, -y, -z'
'x, -y-1/2, z-1/2'

loop_
_atom_site_label
_atom_site_type_symbol
_atom_site_fract_x
_atom_site_fract_y
_atom_site_fract_z
_atom_site_U_iso_or_equiv
_atom_site_adp_type
_atom_site_occupancy
_atom_site_site_symmetry_order
_atom_site_calc_flag
_atom_site_refinement_flags_posn
Br1 Br 0.28354(4) 0.10283(3) 0.60621(4) 0.03307(14) Uani 1 1 d .
Br2 Br 0.30207(4) -0.14410(3) 0.58359(4) 0.03352(14) Uani 1 1 d .
Br3 Br -0.01068(5) 0.25715(3) 0.50992(5) 0.04997(18) Uani 1 1 d .
Br4 Br -0.19987(5) 0.39576(4) 0.62896(5) 0.05393(19) Uani 1 1 d .
O3 O 0.5177(3) 0.25445(19) 0.6164(3) 0.0396(9) Uani 1 1 d .
O4 O 0.4386(3) 0.26029(18) 0.4201(3) 0.0323(8) Uani 1 1 d .
O1 O 0.2628(3) 0.3693(2) 0.4623(3) 0.0423(9) Uani 1 1 d .
O2 O 0.1328(3) 0.3431(2) 0.2929(3) 0.0450(9) Uani 1 1 d .
N3 N -0.4422(4) 0.4142(3) 0.3307(3) 0.0332(10) Uani 1 1 d .
C10 C 0.4168(4) -0.0599(3) 0.5373(3) 0.0178(9) Uani 1 1 d .
N2 N -0.5026(4) 0.4913(2) 0.3564(3) 0.0344(10) Uani 1 1 d .
C12 C 0.4068(4) 0.0430(3) 0.5448(3) 0.0176(9) Uani 1 1 d .
C13 C -0.0062(4) 0.3974(3) 0.5037(3) 0.0243(10) Uani 1 1 d .
N1 N -0.4451(4) 0.5693(2) 0.3312(3) 0.0309(9) Uani 1 1 d .
C15 C -0.1676(5) 0.5480(4) 0.2195(4) 0.0473(14) Uani 1 1 d .
H15 H -0.1060 0.5824 0.1956 0.057 Uiso 1 1 calc R
C16 C -0.2566(5) 0.6003(3) 0.2542(4) 0.0396(12) Uani 1 1 d .
H16 H -0.2577 0.6696 0.2544 0.048 Uiso 1 1 calc R
C17 C 0.4822(4) 0.2163(3) 0.5156(4) 0.0257(10) Uani 1 1 d .
C18 C -0.2537(5) 0.3877(3) 0.2527(4) 0.0406(13) Uani 1 1 d .
H18 H -0.2523 0.3184 0.2519 0.049 Uiso 1 1 calc R
C19 C -0.0844(4) 0.4550(3) 0.5544(3) 0.0228(9) Uani 1 1 d .
C20 C 0.0778(4) 0.4418(3) 0.4485(3) 0.0226(9) Uani 1 1 d .
C21 C -0.3446(4) 0.4406(3) 0.2886(3) 0.0283(11) Uani 1 1 d .
C22 C 0.4915(4) 0.1036(3) 0.5079(3) 0.0195(9) Uani 1 1 d .
C23 C -0.1666(5) 0.4429(4) 0.2188(4) 0.0483(14) Uani 1 1 d .
H23 H -0.1042 0.4102 0.1943 0.058 Uiso 1 1 calc R
C24 C 0.1611(5) 0.3788(3) 0.3923(4) 0.0284(11) Uani 1 1 d .
C25 C -0.3454(4) 0.5446(3) 0.2893(3) 0.0271(10) Uani 1 1 d .
H3 H -0.468(5) 0.358(4) 0.343(5) 0.069(19) Uiso 1 1 d .
H1 H -0.476(5) 0.637(4) 0.349(5) 0.081(18) Uiso 1 1 d .
H1A H 0.325(6) 0.328(4) 0.439(5) 0.082(19) Uiso 1 1 d .

loop_
_atom_site_aniso_label
_atom_site_aniso_U_11
_atom_site_aniso_U_22
_atom_site_aniso_U_33
_atom_site_aniso_U_23
_atom_site_aniso_U_13
_atom_site_aniso_U_12
Br1 0.0291(3) 0.0298(2) 0.0451(3) -0.00354(19) 0.0196(2) 0.0071(2)
Br2 0.0317(3) 0.0274(2) 0.0463(3) 0.00238(19) 0.0200(2) -0.0061(2)
Br3 0.0483(4) 0.0264(2) 0.0824(4) 0.0051(2) 0.0309(3) 0.0015(2)
Br4 0.0490(4) 0.0451(3) 0.0807(4) 0.0142(3) 0.0465(4) 0.0014(3)
O3 0.053(3) 0.0222(14) 0.0416(19) -0.0142(14) 0.0033(18) 0.0044(15)
O4 0.035(2) 0.0211(13) 0.0430(18) 0.0093(13) 0.0130(17) 0.0063(14)
O1 0.026(2) 0.061(2) 0.0380(19) -0.0107(16) -0.0005(18) 0.0193(18)
O2 0.035(2) 0.065(2) 0.0348(19) -0.0189(17) 0.0075(17) -0.0002(18)
N3 0.042(3) 0.0199(19) 0.038(2) 0.0030(17) 0.008(2) -0.0022(18)
C10 0.015(2) 0.0197(18) 0.0195(19) 0.0008(16) 0.0051(18) 0.0003(17)
N2 0.034(3) 0.032(2) 0.038(2) -0.0060(17) 0.008(2) -0.0002(18)
C12 0.015(2) 0.0180(18) 0.020(2) -0.0036(16) 0.0036(18) 0.0024(17)
C13 0.026(3) 0.0231(19) 0.023(2) 0.0019(18) 0.002(2) 0.0010(19)
N1 0.036(3) 0.0222(18) 0.033(2) -0.0065(16) 0.003(2) 0.0007(18)
C15 0.033(4) 0.075(4) 0.033(3) 0.005(3) 0.003(3) -0.008(3)
C16 0.035(4) 0.041(2) 0.042(3) 0.004(2) 0.004(3) -0.011(2)
C17 0.021(3) 0.0186(18) 0.040(3) 0.001(2) 0.013(2) 0.0027(18)
C18 0.040(4) 0.041(3) 0.039(3) -0.006(2) 0.005(3) 0.009(3)
C19 0.015(3) 0.033(2) 0.022(2) 0.0055(18) 0.008(2) -0.0005(19)
C20 0.018(3) 0.030(2) 0.020(2) 0.0022(18) 0.003(2) 0.0040(19)
C21 0.038(3) 0.025(2) 0.021(2) -0.0014(18) 0.005(2) 0.002(2)
C22 0.023(3) 0.0192(17) 0.0166(19) -0.0002(16) 0.0057(19) 0.0026(18)
C23 0.035(4) 0.076(4) 0.031(3) -0.012(3) -0.001(3) 0.014(3)
C24 0.031(3) 0.028(2) 0.030(2) 0.0027(19) 0.018(2) 0.001(2)
C25 0.026(3) 0.030(2) 0.023(2) -0.0047(18) 0.000(2) -0.001(2)

loop_
_atom_type_symbol
_atom_type_description
_atom_type_scat_dispersion_real
_atom_type_scat_dispersion_imag
_atom_type_scat_source
C C 0.0033 0.0016 'International Tables Vol C Tables 4.2.6.8 and 6.1.1.4'
H H 0.0000 0.0000 'International Tables Vol C Tables 4.2.6.8 and 6.1.1.4'
Br Br -0.2901 2.4595 'International Tables Vol C Tables 4.2.6.8 and 6.1.1.4'
N N 0.0061 0.0033 'International Tables Vol C Tables 4.2.6.8 and 6.1.1.4'
O O 0.0106 0.0060 'International Tables Vol C Tables 4.2.6.8 and 6.1.1.4'

loop_
_geom_angle_atom_site_label_1
_geom_angle_atom_site_label_2
_geom_angle_atom_site_label_3
_geom_angle
_geom_angle_site_symmetry_1
_geom_angle_site_symmetry_3
N2 N3 C21 112.7(3) . .
C12 C10 Br2 120.5(3) . .
C22 C10 Br2 118.2(3) 3_656 .
C22 C10 C12 121.2(3) 3_656 .
N1 N2 N3 105.8(4) . .
C10 C12 Br1 121.6(3) . .
C10 C12 C22 119.4(3) . .
C22 C12 Br1 119.0(3) . .
C19 C13 Br3 121.0(3) . .
C20 C13 Br3 118.3(3) . .
C20 C13 C19 120.8(3) . .
N2 N1 C25 112.3(3) . .
C16 C15 C23 121.6(5) . .
C15 C16 C25 116.4(4) . .
O3 C17 O4 127.5(3) . .
O3 C17 C22 116.4(4) . .
O4 C17 C22 116.1(4) . .
C23 C18 C21 116.3(4) . .
C13 C19 Br4 121.3(3) . .
C20 C19 Br4 118.6(3) 3_566 .
C20 C19 C13 120.1(3) 3_566 .
C13 C20 C19 119.1(3) . 3_566
C13 C20 C24 120.4(3) . .
C19 C20 C24 120.5(4) 3_566 .
N3 C21 C18 134.0(4) . .
N3 C21 C25 104.7(4) . .
C18 C21 C25 121.3(4) . .
C10 C22 C12 119.4(3) 3_656 .
C10 C22 C17 120.5(3) 3_656 .
C12 C22 C17 120.1(3) . .
C18 C23 C15 122.4(5) . .
O1 C24 C20 112.0(4) . .
O2 C24 O1 126.1(4) . .
O2 C24 C20 121.9(5) . .
N1 C25 C16 133.3(4) . .
N1 C25 C21 104.6(4) . .
C16 C25 C21 122.1(4) . .

loop_
_geom_bond_atom_site_label_1
_geom_bond_atom_site_label_2
_geom_bond_distance
_geom_bond_site_symmetry_2
Br1 C12 1.876(4) .
Br2 C10 1.887(4) .
Br3 C13 1.884(4) .
Br4 C19 1.880(4) .
O3 C17 1.250(5) .
O4 C17 1.254(5) .
O1 C24 1.299(6) .
O2 C24 1.211(5) .
N3 N2 1.311(5) .
N3 C21 1.349(6) .
C10 C12 1.390(5) .
C10 C22 1.389(5) 3_656
N2 N1 1.299(5) .
C12 C22 1.393(5) .
C13 C19 1.391(5) .
C13 C20 1.381(5) .
N1 C25 1.364(5) .
C15 C16 1.361(7) .
C15 C23 1.409(7) .
C16 C25 1.385(6) .
C17 C22 1.519(5) .
C18 C21 1.389(6) .
C18 C23 1.360(7) .
C19 C20 1.388(5) 3_566
C20 C19 1.388(5) 3_566
C20 C24 1.507(6) .
C21 C25 1.396(5) .
C22 C10 1.389(5) 3_656
